data_4505946
loop_
_publ_author_name
'Taddei, Marco'
'Costantino, Ferdinando'
'Vivani, Riccardo'
'Sangregorio, Claudio'
'Sorace, Lorenzo'
'Castelli, Lisa'

_publ_section_title
;
 Influence of \p--\p Stacking Interactions on the Assembly of Layered
 Copper Phosphonate Coordination Polymers: Combined Powder Diffraction and
 Electron Paramagnetic Resonance Study
;
_journal_issue 5
_journal_name_full 'Crystal Growth &amp; Design'
_journal_page_first 2327
_journal_paper_doi 10.1021/cg201706p
_journal_volume 12
_journal_year 2012
_chemical_formula_moiety Cu[(HO3PCH2)2C6H4]3H2O
_chemical_formula_sum 'C8 Cu O9 P2'
_chemical_formula_weight 365.57
_space_group_IT_number 14
_symmetry_cell_setting monoclinic
_symmetry_space_group_name_Hall '-P 2ybc'
_symmetry_space_group_name_H-M 'P 1 21/c 1'
_audit_creation_method 'from EXP file using GSAS2CIF'
_cell_angle_alpha 90.0
_cell_angle_beta 106.716(3)
_cell_angle_gamma 90.0
_cell_formula_units_Z 4
_cell_length_a 9.9436(3)
_cell_length_b 21.1136(5)
_cell_length_c 7.2741(3)
_cell_measurement_temperature 298
_cell_volume 1462.63(9)
_computing_structure_refinement GSAS
_computing_structure_solution FOX
_diffrn_ambient_temperature 298
_diffrn_radiation_polarisn_ratio 0.5
_diffrn_radiation_probe x-ray
_exptl_absorpt_correction_T_max 1.00000
_exptl_absorpt_correction_T_min 1.00000
_exptl_absorpt_process_details
;   GSAS Absorption/surface roughness correction: function number 0
 No correction is applied.
;
_pd_calc_method 'Rietveld Refinement'
_pd_phase_name 3
_pd_proc_ls_background_function
;   GSAS Background function number 1 with 18 terms.
 Shifted Chebyshev function of 1st kind
      1:    4033.53     2:   -2541.45     3:    1056.29     4:   -82.8051    
      5:   -45.2032     6:    8.43301     7:    77.1765     8:   -124.842    
      9:    109.630    10:   -6.02066    11:   -80.5890    12:    92.3580    
     13:   -38.2890    14:   -13.0984    15:    47.5437    16:   -68.9736    
     17:    56.8785    18:   -30.3288    
;
_pd_proc_ls_pref_orient_corr
;   March-Dollase
 AXIS  1 Ratio=   0.95117  h= 0.000  k= 1.000  l= 0.000
 Prefered orientation correction range: Min=   0.92772, Max=   1.16188
;
_pd_proc_ls_profile_function
;
 CW Profile function number 3 with  19 terms
 Pseudovoigt profile coefficients as parameterized in
 P. Thompson, D.E. Cox & J.B. Hastings (1987). J. Appl. Cryst.,20,79-83.
 Asymmetry correction of L.W. Finger, D.E. Cox & A. P. Jephcoat (1994).
 J. Appl. Cryst.,27,892-900.
 Peak tails are ignored  where the intensity is below 0.0010 times the peak
   Aniso. broadening axis   0.0   0.0   1.0
;
_pd_proc_ls_prof_R_factor 0.0390
_pd_proc_ls_prof_wR_expected 0.0142
_pd_proc_ls_prof_wR_factor 0.0549
_refine_ls_goodness_of_fit_all 4.04
_refine_ls_matrix_type full
_refine_ls_number_parameters 88
_refine_ls_number_restraints 64
_refine_ls_R_Fsqd_factor 0.09453
_refine_ls_shift/su_max 0.10
_refine_ls_shift/su_mean 0.03
_cod_data_source_file cg201706p_si_002.cif
_cod_data_source_block compound_3
_cod_depositor_comments
;
The following automatic conversions were performed:

'_geom_bond_publ_flag' value 'N' changed to 'n' according to
/home/saulius/struct/CIF-dictionaries/cif_core.dic dictionary named
'cif_core.dic' version 2.4.1 from 2010-06-29 (52
times).

'_geom_angle_publ_flag' value 'N' changed to 'n' according
to /home/saulius/struct/CIF-dictionaries/cif_core.dic dictionary
named 'cif_core.dic' version 2.4.1 from 2010-06-29 (33 times).

Automatic conversion script
Id: cif_fix_values 1715 2011-07-08 13:25:40Z adriana 
;
_cod_original_cell_volume 1462.64(8)
_cod_database_code 4505946
_gsas_exptl_extinct_corr_t_min 1.00000
_gsas_exptl_extinct_corr_t_max 1.00000

loop_
_symmetry_equiv_pos_site_id
_symmetry_equiv_pos_as_xyz
1 +x,+y,+z
2 -x,+y+1/2,-z+1/2
-1 -x,-y,-z
-2 +x,-y+1/2,+z+1/2

loop_
_atom_site_type_symbol
_atom_site_label
_atom_site_fract_x
_atom_site_fract_y
_atom_site_fract_z
_atom_site_occupancy
_atom_site_thermal_displace_type
_atom_site_U_iso_or_equiv
_atom_site_symmetry_multiplicity
Cu Cu 0.7535(4) 0.24804(24) 0.4252(6) 1.0 Uiso 0.0081(10) 4
P P1 0.7121(7) 1.12695(33) 0.6693(11) 1.0 Uiso 0.0081(10) 4
P P2 0.5228(8) 0.8169(4) 0.8704(12) 1.0 Uiso 0.0081(10) 4
O O1 0.7644(15) 1.1617(6) 0.4929(20) 1.0 Uiso 0.0081(10) 4
O O2 0.5514(13) 1.1207(7) 0.6181(21) 1.0 Uiso 0.0081(10) 4
O O3 0.7572(15) 1.1617(6) 0.8510(21) 1.0 Uiso 0.0081(10) 4
O O4 0.5953(14) 0.8133(6) 0.7142(22) 1.0 Uiso 0.0081(10) 4
O O5 0.3914(12) 0.7808(6) 0.8061(18) 1.0 Uiso 0.0081(10) 4
O O6 0.6276(15) 0.7955(7) 1.0333(22) 1.0 Uiso 0.0081(10) 4
C C1 0.7945(18) 1.0437(7) 0.6880(26) 1.0 Uiso 0.0081(10) 4
C C2 0.7613(15) 1.0047(7) 0.8397(19) 1.0 Uiso 0.0081(10) 4
C C3 0.8181(20) 1.0254(8) 1.0221(27) 1.0 Uiso 0.0081(10) 4
C C4 0.8038(20) 0.9854(9) 1.1629(23) 1.0 Uiso 0.0081(10) 4
C C5 0.6924(20) 0.9481(11) 1.1320(22) 1.0 Uiso 0.0081(10) 4
C C6 0.6107(18) 0.9388(9) 0.9474(20) 1.0 Uiso 0.0081(10) 4
C C7 0.6374(19) 0.9696(10) 0.7970(21) 1.0 Uiso 0.0081(10) 4
C C8 0.4829(15) 0.8969(7) 0.9155(28) 1.0 Uiso 0.0081(10) 4
O Ow1 1.0224(17) 0.0990(7) 0.4262(25) 1.0 Uiso 0.0081(10) 4
O Ow2 0.9175(13) 0.2681(6) 0.6687(18) 1.0 Uiso 0.0081(10) 4
O Ow3 0.1001(16) 0.3403(7) 0.2646(23) 1.0 Uiso 0.0081(10) 4

loop_
_atom_type_symbol
_atom_type_number_in_cell
_atom_type_scat_dispersion_real
_atom_type_scat_dispersion_imag
_atom_type_scat_Cromer_Mann_a1
_atom_type_scat_Cromer_Mann_a2
_atom_type_scat_Cromer_Mann_a3
_atom_type_scat_Cromer_Mann_a4
_atom_type_scat_Cromer_Mann_b1
_atom_type_scat_Cromer_Mann_b2
_atom_type_scat_Cromer_Mann_b3
_atom_type_scat_Cromer_Mann_b4
_atom_type_scat_Cromer_Mann_c
_atom_type_scat_source
P 8.0 0.000 0.000 6.43450 1.90670 4.17910 27.1570 1.78000 0.52600 1.49080 68.1645 1.11490 International_Tables_Vol_C
O 36.0 0.000 0.000 3.04850 13.2771 2.28680 5.70110 1.54630 0.32390 0.86700 32.9089 0.25080 International_Tables_Vol_C
C 32.0 0.000 0.000 2.31000 20.8439 1.02000 10.2075 1.58860 0.56870 0.86500 51.6512 0.21560 International_Tables_Vol_C
Cu 4.0 0.000 0.000 13.3380 3.58280 7.16760 0.24700 5.61580 11.3966 1.67350 64.8126 1.19100 International_Tables_Vol_C

loop_
_diffrn_radiation_wavelength
_diffrn_radiation_wavelength_wt
_diffrn_radiation_type
_diffrn_radiation_wavelength_id
1.540600 1.000 K\a~1~ 1
1.544400 0.500 K\a~2~ 2

loop_
_geom_angle_atom_site_label_1
_geom_angle_atom_site_label_2
_geom_angle_atom_site_label_3
_geom_angle
_geom_angle_site_symmetry_1
_geom_angle_site_symmetry_3
_geom_angle_publ_flag
O1 Cu O3 175.4(6) 1_545 -2_564 n
O1 Cu O5 84.1(6) 1_545 -1_666 n
O1 Cu Ow2 90.2(6) 1_545 1_555 n
O3 Cu O5 97.5(7) -2_564 -1_666 n
O3 Cu Ow2 88.0(6) -2_564 1_555 n
O5 Cu Ow2 173.2(7) -1_666 1_555 n
O1 P1 O2 112.3(8) 1_555 1_555 n
O1 P1 O3 112.8(7) 1_555 1_555 n
O1 P1 C1 103.5(6) 1_555 1_555 n
O2 P1 O3 106.7(8) 1_555 1_555 n
O2 P1 C1 109.3(7) 1_555 1_555 n
O3 P1 C1 112.3(7) 1_555 1_555 n
P1 O1 Cu 127.8(7) 1_555 1_565 n
P1 O3 Cu 134.6(9) 1_555 -2_565 n
P1 C1 C2 112.2(9) 1_555 1_555 n
C1 C2 C3 115.3(10) 1_555 1_555 n
C1 C2 C7 119.9(10) 1_555 1_555 n
C3 C2 C7 118.8(9) 1_555 1_555 n
C2 C3 C4 115.5(9) 1_555 1_555 n
C3 C4 C5 120.2(11) 1_555 1_555 n
C4 C5 C6 118.9(9) 1_555 1_555 n
C5 C6 C7 121.5(18) 1_555 1_555 n
C5 C6 C8 118.0(9) 1_555 1_555 n
C7 C6 C8 120.4(9) 1_555 1_555 n
C2 C7 C6 116.0(9) 1_555 1_555 n
C6 C8 P2 111.1(10) 1_555 1_555 n
C8 P2 O4 111.4(8) 1_555 1_555 n
C8 P2 O5 109.0(7) 1_555 1_555 n
C8 P2 O6 107.4(8) 1_555 1_555 n
O4 P2 O5 107.9(8) 1_555 1_555 n
O4 P2 O6 102.6(9) 1_555 1_555 n
O5 P2 O6 118.5(10) 1_555 1_555 n
P2 O5 Cu 142.9(8) 1_555 -1_666 n

loop_
_geom_bond_atom_site_label_1
_geom_bond_atom_site_label_2
_geom_bond_distance
_geom_bond_site_symmetry_2
_geom_bond_publ_flag
Cu O1 1.883(10) 1_545 n
Cu O3 1.985(11) -2_564 n
Cu O5 2.827(11) 2_646 n
Cu O5 1.971(11) -1_666 n
Cu Ow2 2.077(13) 1_555 n
Cu Ow2 2.830(12) -2_554 n
P1 O1 1.685(12) 1_555 n
P1 O2 1.538(13) 1_555 n
P1 O3 1.464(13) 1_555 n
P1 C1 1.927(14) 1_555 n
P2 O4 1.513(14) 1_555 n
P2 O5 1.468(11) 1_555 n
P2 O6 1.409(13) 1_555 n
P2 C8 1.787(13) 1_555 n
O1 P1 1.685(12) 1_555 n
O1 Cu 1.883(10) 1_565 n
O2 P1 1.538(13) 1_555 n
O2 O4 2.807(19) -1_676 n
O3 P1 1.464(13) 1_555 n
O3 Cu 1.985(11) -2_565 n
C1 P1 1.927(14) 1_555 n
C1 C2 1.489(15) 1_555 n
C2 C1 1.489(15) 1_555 n
C2 C3 1.356(15) 1_555 n
C2 C7 1.394(15) 1_555 n
C3 C2 1.356(15) 1_555 n
C3 C4 1.366(15) 1_555 n
C4 C3 1.366(15) 1_555 n
C4 C5 1.324(15) 1_555 n
C5 C4 1.324(15) 1_555 n
C5 C6 1.369(15) 1_555 n
C6 C5 1.369(15) 1_555 n
C6 C7 1.363(15) 1_555 n
C6 C8 1.510(14) 1_555 n
C7 C2 1.394(15) 1_555 n
C8 C6 1.510(14) 1_555 n
C8 P2 1.787(13) 1_555 n
O4 P2 1.513(14) 1_555 n
O4 O6 2.712(16) -2_564 n
O5 P2 1.468(11) 1_555 n
O5 Cu 2.827(11) 2_656 n
O5 Cu 1.971(11) -1_666 n
O6 P2 1.409(13) 1_555 n
O6 O4 2.712(16) -2_565 n
O6 Ow3 2.846(18) 2_656 n
Ow1 Ow3 2.684(17) -2_655 n
Ow2 Cu 2.077(13) 1_555 n
Ow2 Cu 2.830(12) -2_555 n
Ow2 Ow3 2.881(17) -2_655 n
Ow3 O6 2.846(18) 2_646 n
Ow3 Ow1 2.684(17) -2_454 n
Ow3 Ow2 2.881(17) -2_454 n
